data_4305303
loop_
_publ_author_name
'Z. Tomkowicz'
'S. Ostrovsky'
'H. M\"uller-Bunz'
'A. J. Hussein Eltmimi'
'M. Rams'
'D. A. Brown'
'W. Haase'

_publ_contact_author
;
        Prof. Dr. Wolfgang Haase
        Eduard-Zintl-Institute of Inorganic and Physical Chemistry
        Darmstadt University of Technology
        Petersenstrasse 20
        64287 Darmstadt
        Germany
;
_publ_contact_author_email 'haase@chemie.tu-darmstadt.de '
_publ_contact_author_fax '0049 6151 164924'
_publ_contact_author_phone '0049 6151 163398'
_publ_section_title
;
Extended Triple-Bridged Ni(II)- and Co(II)-Hydroxamate Trinuclear
Complexes: Synthesis, Crystal Structures, and Magnetic Properties
;
_journal_name_full 'Inorganic Chemistry'
_journal_page_first 6956
_journal_page_last 6963
_journal_paper_doi 10.1021/ic800264y
_journal_volume 47
_journal_year 2008
_chemical_formula_sum 'C34 H44 F12 N6 Ni3 O12'
_chemical_formula_weight 1132.88
_chemical_name_systematic
; 
 ? 
;
_space_group_IT_number 14
_symmetry_cell_setting monoclinic
_symmetry_space_group_name_Hall '-P 2yn'
_symmetry_space_group_name_H-M 'P 1 21/n 1'
_atom_sites_solution_hydrogens geom
_atom_sites_solution_primary direct
_atom_sites_solution_secondary difmap
_audit_creation_method SHELXL-97
_cell_angle_alpha 90.00
_cell_angle_beta 92.645(3)
_cell_angle_gamma 90.00
_cell_formula_units_Z 4
_cell_length_a 12.340(2)
_cell_length_b 30.197(5)
_cell_length_c 12.986(2)
_cell_measurement_reflns_used 9074
_cell_measurement_temperature 293(2)
_cell_measurement_theta_max 26.75
_cell_measurement_theta_min 2.23
_cell_volume 4833.8(13)
_computing_cell_refinement 'Bruker SMART'
_computing_data_collection 'Bruker SMART'
_computing_data_reduction 'Bruker SAINT'
_computing_molecular_graphics 'Bruker SHELXTL'
_computing_publication_material 'Bruker SHELXTL'
_computing_structure_refinement 'SHELXL-97 (Sheldrick, 1997)'
_computing_structure_solution 'SHELXS-97 (Sheldrick, 1990)'
_diffrn_ambient_temperature 293(2)
_diffrn_measured_fraction_theta_full 0.987
_diffrn_measured_fraction_theta_max 0.987
_diffrn_measurement_device_type 'CCD area detector'
_diffrn_measurement_method 'phi and omega scans'
_diffrn_radiation_monochromator graphite
_diffrn_radiation_source 'fine-focus sealed tube'
_diffrn_radiation_type MoK\a
_diffrn_radiation_wavelength 0.71073
_diffrn_reflns_av_R_equivalents 0.0239
_diffrn_reflns_av_sigmaI/netI 0.0305
_diffrn_reflns_limit_h_max 14
_diffrn_reflns_limit_h_min -14
_diffrn_reflns_limit_k_max 34
_diffrn_reflns_limit_k_min -29
_diffrn_reflns_limit_l_max 13
_diffrn_reflns_limit_l_min -14
_diffrn_reflns_number 21973
_diffrn_reflns_theta_full 24.00
_diffrn_reflns_theta_max 24.00
_diffrn_reflns_theta_min 1.71
_exptl_absorpt_coefficient_mu 1.262
_exptl_absorpt_correction_T_max 0.7864
_exptl_absorpt_correction_T_min 0.6184
_exptl_absorpt_correction_type multi-scan
_exptl_absorpt_process_details SADABS
_exptl_crystal_colour green
_exptl_crystal_density_diffrn 1.557
_exptl_crystal_density_method 'not measured'
_exptl_crystal_description plate
_exptl_crystal_F_000 2312
_exptl_crystal_size_max 0.80
_exptl_crystal_size_mid 0.50
_exptl_crystal_size_min 0.20
_refine_diff_density_max 0.625
_refine_diff_density_min -0.369
_refine_diff_density_rms 0.066
_refine_ls_extinction_method none
_refine_ls_goodness_of_fit_ref 1.051
_refine_ls_hydrogen_treatment mixed
_refine_ls_matrix_type full
_refine_ls_number_parameters 723
_refine_ls_number_reflns 7489
_refine_ls_number_restraints 0
_refine_ls_restrained_S_all 1.051
_refine_ls_R_factor_all 0.0578
_refine_ls_R_factor_gt 0.0472
_refine_ls_shift/su_max 0.003
_refine_ls_shift/su_mean 0.000
_refine_ls_structure_factor_coef Fsqd
_refine_ls_weighting_details 'calc w=1/[\s^2^(Fo^2^)+(0.0643P)^2^+3.5246P] where P=(Fo^2^+2Fc^2^)/3'
_refine_ls_weighting_scheme calc
_refine_ls_wR_factor_gt 0.1160
_refine_ls_wR_factor_ref 0.1232
_reflns_number_gt 6201
_reflns_number_total 7489
_reflns_threshold_expression >2sigma(I)
_cod_data_source_file ic800264y-file002_3.cif
_cod_data_source_block NiBA
_cod_depositor_comments
;
The following automatic conversions were performed:
'_symmetry_cell_setting' value 'Monoclinic' changed to 'monoclinic'
according to '/home/saulius/struct/CIF-dictionaries/cif_core.dic'
dictionary named 'cif_core.dic' version 2.4.1 from 2010-06-29.

Automatic conversion script
Id: cif_fix_enum 1527 2010-12-29 10:47:43Z saulius 
;
_cod_original_cell_volume 4834.2(14)
_cod_original_formula_sum 'C34 H44 N6 O12 F12 Ni3'
_cod_database_code 4305303

loop_
_symmetry_equiv_pos_as_xyz
'x, y, z'
'-x+1/2, y+1/2, -z+1/2'
'-x, -y, -z'
'x-1/2, -y-1/2, z-1/2'

loop_
_atom_site_label
_atom_site_type_symbol
_atom_site_fract_x
_atom_site_fract_y
_atom_site_fract_z
_atom_site_U_iso_or_equiv
_atom_site_adp_type
_atom_site_occupancy
_atom_site_symmetry_multiplicity
_atom_site_calc_flag
_atom_site_refinement_flags
_atom_site_disorder_assembly
_atom_site_disorder_group
Ni1 Ni 0.84365(4) 0.145882(15) 0.95935(3) 0.04731(15) Uani 1 1 d . . .
Ni2 Ni 0.77256(4) 0.061649(15) 0.78604(4) 0.05193(15) Uani 1 1 d . A .
Ni3 Ni 0.88288(4) 0.217434(18) 1.16867(4) 0.05907(17) Uani 1 1 d . . .
O1 O 0.88558(19) 0.08886(8) 0.88506(19) 0.0516(6) Uani 1 1 d . . .
N1 N 0.9785(3) 0.09392(12) 0.8310(3) 0.0575(8) Uani 1 1 d . . .
H1N1 H 1.026(3) 0.1128(12) 0.855(3) 0.049(11) Uiso 1 1 d . . .
C1 C 0.9838(3) 0.07617(13) 0.7387(3) 0.0581(10) Uani 1 1 d . . .
O2 O 0.9056(2) 0.05458(9) 0.6996(2) 0.0667(7) Uani 1 1 d . . .
C2 C 1.0838(3) 0.08341(14) 0.6812(4) 0.0639(11) Uani 1 1 d . . .
C3 C 1.0742(4) 0.08631(19) 0.5766(4) 0.0926(16) Uani 1 1 d . . .
H3 H 1.0063 0.0829 0.5434 0.111 Uiso 1 1 calc R . .
C4 C 1.1631(6) 0.0941(2) 0.5190(5) 0.112(2) Uani 1 1 d . . .
H4 H 1.1550 0.0965 0.4477 0.135 Uiso 1 1 calc R . .
C5 C 1.2635(5) 0.0984(2) 0.5672(6) 0.112(2) Uani 1 1 d . . .
H5 H 1.3240 0.1033 0.5286 0.135 Uiso 1 1 calc R . .
C6 C 1.2747(4) 0.0954(2) 0.6709(6) 0.114(2) Uani 1 1 d . . .
H6 H 1.3431 0.0983 0.7033 0.137 Uiso 1 1 calc R . .
C7 C 1.1855(4) 0.08785(18) 0.7296(4) 0.0896(15) Uani 1 1 d . . .
H7 H 1.1939 0.0858 0.8009 0.108 Uiso 1 1 calc R . .
O3 O 0.8139(2) 0.20588(8) 1.02519(18) 0.0520(6) Uani 1 1 d . . .
N2 N 0.8447(3) 0.24042(10) 0.9641(3) 0.0523(8) Uani 1 1 d . . .
H1N2 H 0.839(3) 0.2350(12) 0.903(3) 0.045(11) Uiso 1 1 d . . .
C8 C 0.8971(3) 0.27431(12) 1.0052(3) 0.0509(9) Uani 1 1 d . . .
O4 O 0.9192(2) 0.27596(9) 1.1001(2) 0.0639(7) Uani 1 1 d . . .
C9 C 0.9293(3) 0.31088(12) 0.9370(3) 0.0486(8) Uani 1 1 d . . .
C10 C 0.8798(3) 0.31958(14) 0.8418(3) 0.0639(11) Uani 1 1 d . . .
H10 H 0.8217 0.3023 0.8176 0.077 Uiso 1 1 calc R . .
C11 C 0.9162(4) 0.35398(16) 0.7820(4) 0.0776(13) Uani 1 1 d . . .
H11 H 0.8826 0.3595 0.7178 0.093 Uiso 1 1 calc R . .
C12 C 1.0002(4) 0.37962(15) 0.8162(4) 0.0733(12) Uani 1 1 d . . .
H12 H 1.0240 0.4027 0.7757 0.088 Uiso 1 1 calc R . .
C13 C 1.0495(4) 0.37158(15) 0.9097(4) 0.0759(13) Uani 1 1 d . . .
H13 H 1.1075 0.3891 0.9328 0.091 Uiso 1 1 calc R . .
C14 C 1.0145(3) 0.33769(14) 0.9707(3) 0.0638(11) Uani 1 1 d . . .
H14 H 1.0485 0.3328 1.0351 0.077 Uiso 1 1 calc R . .
C15 C 0.7176(5) 0.0330(2) 0.5676(4) 0.1048(19) Uani 1 1 d . A .
H15A H 0.7894 0.0207 0.5698 0.157 Uiso 1 1 calc R . .
H15B H 0.7207 0.0636 0.5480 0.157 Uiso 1 1 calc R . .
H15C H 0.6724 0.0171 0.5182 0.157 Uiso 1 1 calc R . .
C16 C 0.5622(4) 0.0476(2) 0.6615(5) 0.122(2) Uani 1 1 d . A .
H16A H 0.5215 0.0325 0.6074 0.183 Uiso 1 1 calc R . .
H16B H 0.5659 0.0786 0.6456 0.183 Uiso 1 1 calc R . .
H16C H 0.5272 0.0438 0.7254 0.183 Uiso 1 1 calc R . .
N3 N 0.6719(3) 0.02932(12) 0.6710(3) 0.0740(10) Uani 1 1 d . . .
C17A C 0.689(2) -0.0195(5) 0.6954(13) 0.100(5) Uani 0.62(3) 1 d P A 1
H17A H 0.6278 -0.0361 0.6672 0.121 Uiso 0.62(3) 1 calc PR A 1
H17B H 0.7533 -0.0296 0.6615 0.121 Uiso 0.62(3) 1 calc PR A 1
C18A C 0.7033(16) -0.0289(4) 0.8063(17) 0.095(5) Uani 0.62(3) 1 d P A 1
H18A H 0.6357 -0.0231 0.8391 0.113 Uiso 0.62(3) 1 calc PR A 1
H18B H 0.7207 -0.0600 0.8161 0.113 Uiso 0.62(3) 1 calc PR A 1
C17B C 0.638(3) -0.0100(8) 0.725(3) 0.101(9) Uani 0.38(3) 1 d P A 2
H17C H 0.5950 -0.0295 0.6794 0.121 Uiso 0.38(3) 1 calc PR A 2
H17D H 0.5966 -0.0026 0.7840 0.121 Uiso 0.38(3) 1 calc PR A 2
C18B C 0.755(3) -0.0322(5) 0.759(2) 0.084(8) Uani 0.38(3) 1 d P A 2
H18C H 0.7471 -0.0631 0.7786 0.100 Uiso 0.38(3) 1 calc PR A 2
H18D H 0.8062 -0.0299 0.7050 0.100 Uiso 0.38(3) 1 calc PR A 2
N4 N 0.7883(3) -0.00229(11) 0.8545(3) 0.0749(10) Uani 1 1 d . . .
C19 C 0.7532(7) -0.0033(2) 0.9602(6) 0.142(3) Uani 1 1 d . A .
H19A H 0.6780 0.0048 0.9610 0.213 Uiso 1 1 calc R . .
H19B H 0.7956 0.0173 1.0014 0.213 Uiso 1 1 calc R . .
H19C H 0.7629 -0.0326 0.9879 0.213 Uiso 1 1 calc R . .
C20 C 0.9009(5) -0.01739(19) 0.8605(6) 0.116(2) Uani 1 1 d . A .
H20A H 0.9052 -0.0456 0.8946 0.174 Uiso 1 1 calc R . .
H20B H 0.9448 0.0037 0.8986 0.174 Uiso 1 1 calc R . .
H20C H 0.9266 -0.0202 0.7921 0.174 Uiso 1 1 calc R . .
C21 C 1.0027(6) 0.1980(2) 1.3723(4) 0.113(2) Uani 1 1 d . . .
H21A H 1.0323 0.2079 1.4381 0.170 Uiso 1 1 calc R . .
H21B H 1.0587 0.1842 1.3348 0.170 Uiso 1 1 calc R . .
H21C H 0.9456 0.1771 1.3825 0.170 Uiso 1 1 calc R . .
C22 C 1.0481(5) 0.2684(2) 1.2994(4) 0.107(2) Uani 1 1 d . . .
H22A H 1.0218 0.2927 1.2575 0.161 Uiso 1 1 calc R . .
H22B H 1.1063 0.2540 1.2661 0.161 Uiso 1 1 calc R . .
H22C H 1.0740 0.2794 1.3654 0.161 Uiso 1 1 calc R . .
N5 N 0.9588(3) 0.23637(14) 1.3134(3) 0.0783(11) Uani 1 1 d . . .
C23 C 0.8715(5) 0.2578(2) 1.3689(4) 0.1043(19) Uani 1 1 d . . .
H23A H 0.8862 0.2542 1.4424 0.125 Uiso 1 1 calc R . .
H23B H 0.8720 0.2893 1.3541 0.125 Uiso 1 1 calc R . .
C24 C 0.7627(6) 0.2402(3) 1.3417(4) 0.129(2) Uani 1 1 d . . .
H24A H 0.7091 0.2571 1.3772 0.155 Uiso 1 1 calc R . .
H24B H 0.7586 0.2097 1.3649 0.155 Uiso 1 1 calc R . .
N6 N 0.7369(3) 0.24195(14) 1.2296(3) 0.0750(10) Uani 1 1 d . . .
C25 C 0.7020(5) 0.2837(2) 1.1887(6) 0.123(2) Uani 1 1 d . . .
H25A H 0.6417 0.2943 1.2259 0.185 Uiso 1 1 calc R . .
H25B H 0.6803 0.2804 1.1172 0.185 Uiso 1 1 calc R . .
H25C H 0.7605 0.3046 1.1955 0.185 Uiso 1 1 calc R . .
C26 C 0.6448(5) 0.2108(2) 1.2113(6) 0.118(2) Uani 1 1 d . . .
H26A H 0.5821 0.2219 1.2438 0.177 Uiso 1 1 calc R . .
H26B H 0.6639 0.1823 1.2397 0.177 Uiso 1 1 calc R . .
H26C H 0.6290 0.2079 1.1385 0.177 Uiso 1 1 calc R . .
O5 O 0.6811(2) 0.13435(10) 0.9644(2) 0.0656(7) Uani 1 1 d . . .
O6 O 0.6402(2) 0.07411(9) 0.8701(2) 0.0654(7) Uani 1 1 d . . .
C27 C 0.6228(3) 0.10474(14) 0.9300(3) 0.0551(9) Uani 1 1 d . A .
C28 C 0.5072(4) 0.1051(2) 0.9696(5) 0.0863(15) Uani 1 1 d . . .
F1 F 0.4724(16) 0.1438(6) 0.994(3) 0.156(11) Uani 0.51(4) 1 d P A 1
F2 F 0.4393(14) 0.0821(14) 0.9166(18) 0.146(13) Uani 0.51(4) 1 d P A 1
F3 F 0.5050(14) 0.0831(10) 1.0587(14) 0.140(6) Uani 0.51(4) 1 d P A 1
F1A F 0.478(3) 0.0675(7) 0.999(5) 0.235(18) Uani 0.49(4) 1 d P A 2
F2A F 0.4889(16) 0.1328(12) 1.036(2) 0.158(12) Uani 0.49(4) 1 d P A 2
F3A F 0.4402(15) 0.1170(14) 0.8865(13) 0.150(8) Uani 0.49(4) 1 d P A 2
O7 O 0.8276(2) 0.17618(8) 0.81646(19) 0.0576(6) Uani 1 1 d . . .
O8 O 0.7519(2) 0.12406(9) 0.7118(2) 0.0634(7) Uani 1 1 d . . .
C29 C 0.7950(3) 0.15979(13) 0.7329(3) 0.0496(9) Uani 1 1 d . A .
C30 C 0.8161(4) 0.18934(16) 0.6397(4) 0.0713(12) Uani 1 1 d . . .
F4 F 0.835(2) 0.2311(3) 0.6678(9) 0.132(6) Uani 0.531(19) 1 d P A 1
F5 F 0.7459(18) 0.1905(10) 0.5712(15) 0.175(11) Uani 0.531(19) 1 d P A 1
F6 F 0.9104(16) 0.1784(7) 0.6044(16) 0.150(9) Uani 0.531(19) 1 d P A 1
F4A F 0.809(2) 0.1658(5) 0.5515(8) 0.122(7) Uani 0.469(19) 1 d P A 2
F5A F 0.9008(18) 0.2097(12) 0.6416(11) 0.150(10) Uani 0.469(19) 1 d P A 2
F6A F 0.7351(17) 0.2155(7) 0.6231(17) 0.141(10) Uani 0.469(19) 1 d P A 2
O9 O 1.0336(2) 0.19260(11) 1.1244(2) 0.0750(8) Uani 1 1 d . . .
O10 O 1.0089(2) 0.16049(9) 0.9686(2) 0.0601(7) Uani 1 1 d . . .
C31 C 1.0607(3) 0.17266(13) 1.0473(3) 0.0528(9) Uani 1 1 d . . .
C32 C 1.1808(4) 0.16040(15) 1.0505(4) 0.0729(13) Uani 1 1 d . . .
F7 F 1.2468(2) 0.19196(10) 1.0719(3) 0.1151(11) Uani 1 1 d . . .
F8 F 1.2021(3) 0.13081(15) 1.1173(5) 0.206(3) Uani 1 1 d . . .
F9 F 1.2110(3) 0.1434(2) 0.9662(5) 0.217(3) Uani 1 1 d . . .
O11 O 0.8471(3) 0.15582(11) 1.2250(2) 0.0809(9) Uani 1 1 d . . .
O12 O 0.8591(2) 0.10944(10) 1.0923(2) 0.0690(8) Uani 1 1 d . . .
C33 C 0.8500(3) 0.11935(15) 1.1830(3) 0.0624(11) Uani 1 1 d . B .
C34 C 0.8395(6) 0.0799(2) 1.2567(5) 0.0947(18) Uani 1 1 d . . .
F10 F 0.8394(17) 0.0416(4) 1.2131(12) 0.125(8) Uani 0.56(2) 1 d P B 1
F11 F 0.768(2) 0.0837(6) 1.3196(19) 0.167(11) Uani 0.56(2) 1 d P B 1
F12 F 0.9401(15) 0.0765(4) 1.3130(13) 0.150(7) Uani 0.56(2) 1 d P B 1
F10A F 0.833(3) 0.0901(8) 1.3507(11) 0.166(15) Uani 0.44(2) 1 d P B 2
F11A F 0.886(3) 0.0481(10) 1.242(3) 0.209(18) Uani 0.44(2) 1 d P B 2
F12A F 0.7328(15) 0.0628(7) 1.236(2) 0.168(8) Uani 0.44(2) 1 d P B 2

loop_
_atom_site_aniso_label
_atom_site_aniso_U_11
_atom_site_aniso_U_22
_atom_site_aniso_U_33
_atom_site_aniso_U_23
_atom_site_aniso_U_13
_atom_site_aniso_U_12
Ni1 0.0437(3) 0.0554(3) 0.0435(3) 0.0008(2) 0.00887(19) -0.0032(2)
Ni2 0.0479(3) 0.0489(3) 0.0597(3) -0.0013(2) 0.0097(2) -0.0032(2)
Ni3 0.0653(3) 0.0728(4) 0.0401(3) -0.0007(2) 0.0123(2) -0.0069(3)
O1 0.0431(13) 0.0593(15) 0.0533(15) -0.0013(12) 0.0120(11) -0.0020(11)
N1 0.0425(18) 0.067(2) 0.065(2) -0.0090(17) 0.0147(15) -0.0039(16)
C1 0.054(2) 0.059(2) 0.062(3) -0.006(2) 0.0152(19) 0.0044(19)
O2 0.0577(17) 0.0734(19) 0.0700(18) -0.0186(14) 0.0158(14) -0.0093(14)
C2 0.056(2) 0.062(3) 0.075(3) -0.014(2) 0.023(2) 0.0002(19)
C3 0.080(3) 0.125(5) 0.076(3) -0.011(3) 0.033(3) 0.001(3)
C4 0.117(5) 0.133(5) 0.092(4) -0.003(4) 0.060(4) 0.005(4)
C5 0.093(5) 0.104(4) 0.147(6) -0.019(4) 0.074(4) -0.012(3)
C6 0.058(3) 0.142(6) 0.145(6) -0.039(5) 0.039(4) -0.011(3)
C7 0.063(3) 0.110(4) 0.098(4) -0.026(3) 0.024(3) 0.001(3)
O3 0.0563(15) 0.0540(15) 0.0464(14) 0.0017(11) 0.0111(11) -0.0069(11)
N2 0.061(2) 0.054(2) 0.0417(19) -0.0025(16) 0.0076(15) -0.0036(15)
C8 0.0433(19) 0.059(2) 0.051(2) -0.0054(18) 0.0055(16) -0.0022(17)
O4 0.0738(18) 0.0772(19) 0.0409(15) -0.0024(13) 0.0063(13) -0.0213(14)
C9 0.0438(19) 0.051(2) 0.052(2) -0.0050(17) 0.0092(16) 0.0019(16)
C10 0.057(2) 0.066(3) 0.068(3) 0.008(2) -0.007(2) -0.0064(19)
C11 0.073(3) 0.083(3) 0.075(3) 0.022(2) -0.007(2) 0.000(2)
C12 0.080(3) 0.061(3) 0.081(3) 0.010(2) 0.019(3) -0.003(2)
C13 0.074(3) 0.075(3) 0.080(3) -0.006(2) 0.014(2) -0.026(2)
C14 0.067(3) 0.073(3) 0.052(2) -0.006(2) 0.006(2) -0.015(2)
C15 0.100(4) 0.144(5) 0.069(3) -0.031(3) -0.009(3) -0.008(4)
C16 0.060(3) 0.180(7) 0.124(5) -0.054(5) -0.015(3) -0.006(4)
N3 0.078(2) 0.064(2) 0.080(3) -0.0088(19) -0.003(2) -0.0136(19)
C17A 0.159(16) 0.044(7) 0.099(9) -0.019(6) 0.024(9) -0.015(8)
C18A 0.105(9) 0.060(6) 0.120(12) 0.000(6) 0.012(8) -0.027(6)
C17B 0.116(19) 0.054(11) 0.13(2) -0.022(12) -0.035(15) -0.010(11)
C18B 0.108(18) 0.045(7) 0.096(15) 0.000(8) -0.009(12) 0.001(9)
N4 0.073(2) 0.053(2) 0.099(3) 0.0128(19) 0.003(2) -0.0035(17)
C19 0.180(7) 0.109(5) 0.142(6) 0.071(5) 0.070(5) 0.023(5)
C20 0.093(4) 0.094(4) 0.161(6) 0.042(4) 0.015(4) 0.034(3)
C21 0.134(5) 0.147(6) 0.056(3) 0.005(3) -0.012(3) 0.014(4)
C22 0.098(4) 0.159(6) 0.064(3) -0.017(3) 0.002(3) -0.044(4)
N5 0.087(3) 0.107(3) 0.0411(19) -0.0071(19) 0.0096(18) -0.010(2)
C23 0.107(4) 0.146(5) 0.062(3) -0.038(3) 0.031(3) -0.019(4)
C24 0.119(5) 0.201(8) 0.071(4) -0.027(4) 0.043(4) 0.003(5)
N6 0.072(2) 0.093(3) 0.062(2) -0.009(2) 0.0227(18) -0.010(2)
C25 0.104(5) 0.094(4) 0.178(7) 0.019(4) 0.061(5) 0.018(3)
C26 0.086(4) 0.124(5) 0.147(6) 0.000(4) 0.049(4) -0.024(3)
O5 0.0454(15) 0.0738(18) 0.079(2) -0.0138(15) 0.0167(13) -0.0073(14)
O6 0.0506(16) 0.0682(18) 0.0789(19) -0.0096(16) 0.0192(14) -0.0108(13)
C27 0.044(2) 0.068(3) 0.055(2) 0.005(2) 0.0110(17) -0.0024(19)
C28 0.057(3) 0.111(5) 0.093(4) -0.022(4) 0.023(3) -0.018(3)
F1 0.072(7) 0.115(10) 0.29(3) 0.004(14) 0.065(12) 0.027(7)
F2 0.063(6) 0.25(3) 0.123(11) -0.074(14) 0.041(6) -0.074(12)
F3 0.137(8) 0.171(17) 0.117(10) 0.012(8) 0.081(8) -0.025(10)
F1A 0.21(3) 0.153(12) 0.36(4) -0.01(3) 0.22(3) -0.066(16)
F2A 0.077(8) 0.26(3) 0.139(12) -0.126(16) 0.063(8) -0.034(12)
F3A 0.051(6) 0.25(2) 0.151(11) -0.040(14) -0.004(6) 0.025(9)
O7 0.0750(18) 0.0543(15) 0.0436(15) -0.0006(12) 0.0042(13) -0.0048(13)
O8 0.0746(18) 0.0560(17) 0.0591(17) 0.0042(13) -0.0037(14) -0.0121(14)
C29 0.049(2) 0.055(2) 0.045(2) 0.0049(17) 0.0072(16) 0.0030(17)
C30 0.078(3) 0.077(3) 0.059(3) 0.011(2) 0.007(3) -0.006(3)
F4 0.228(19) 0.067(5) 0.100(7) 0.029(4) 0.004(10) -0.027(7)
F5 0.172(19) 0.25(2) 0.097(12) 0.097(12) -0.081(12) -0.111(16)
F6 0.156(14) 0.159(11) 0.145(14) 0.054(9) 0.103(13) 0.028(10)
F4A 0.20(2) 0.127(9) 0.035(4) -0.003(4) 0.023(7) -0.022(9)
F5A 0.130(14) 0.24(2) 0.081(9) 0.062(12) -0.024(8) -0.127(15)
F6A 0.179(19) 0.127(13) 0.118(12) 0.066(9) 0.025(12) 0.066(14)
O9 0.0649(18) 0.108(2) 0.0523(17) -0.0109(16) -0.0001(14) 0.0042(16)
O10 0.0432(14) 0.0852(19) 0.0521(16) -0.0119(13) 0.0069(12) -0.0065(13)
C31 0.051(2) 0.055(2) 0.053(2) 0.0066(19) 0.0033(18) -0.0040(17)
C32 0.065(3) 0.059(3) 0.093(4) -0.011(2) -0.014(3) 0.009(2)
F7 0.0624(17) 0.091(2) 0.193(4) -0.022(2) 0.0109(19) -0.0173(15)
F8 0.111(3) 0.138(3) 0.361(8) 0.133(5) -0.071(4) 0.001(2)
F9 0.066(2) 0.344(7) 0.238(6) -0.189(6) -0.023(3) 0.065(3)
O11 0.120(3) 0.075(2) 0.0494(17) 0.0068(15) 0.0243(17) 0.0011(18)
O12 0.085(2) 0.0712(18) 0.0514(17) 0.0113(14) 0.0120(14) 0.0046(15)
C33 0.062(2) 0.076(3) 0.051(3) 0.014(2) 0.0147(19) 0.009(2)
C34 0.121(5) 0.090(4) 0.076(4) 0.022(3) 0.037(4) 0.029(4)
F10 0.203(18) 0.073(7) 0.102(6) 0.023(5) 0.022(8) -0.011(9)
F11 0.195(15) 0.139(14) 0.180(19) 0.095(13) 0.149(14) 0.090(12)
F12 0.188(13) 0.141(8) 0.116(8) 0.033(6) -0.042(9) 0.052(7)
F10A 0.30(4) 0.145(13) 0.056(6) 0.042(6) 0.021(12) -0.01(2)
F11A 0.23(3) 0.19(3) 0.22(3) 0.13(2) 0.15(2) 0.16(2)
F12A 0.155(14) 0.154(13) 0.200(19) 0.075(12) 0.060(12) -0.035(11)

loop_
_atom_type_symbol
_atom_type_description
_atom_type_scat_dispersion_real
_atom_type_scat_dispersion_imag
_atom_type_scat_source
C C 0.0033 0.0016 'International Tables Vol C Tables 4.2.6.8 and 6.1.1.4'
H H 0.0000 0.0000 'International Tables Vol C Tables 4.2.6.8 and 6.1.1.4'
N N 0.0061 0.0033 'International Tables Vol C Tables 4.2.6.8 and 6.1.1.4'
O O 0.0106 0.0060 'International Tables Vol C Tables 4.2.6.8 and 6.1.1.4'
F F 0.0171 0.0103 'International Tables Vol C Tables 4.2.6.8 and 6.1.1.4'
Ni Ni 0.3393 1.1124 'International Tables Vol C Tables 4.2.6.8 and 6.1.1.4'

loop_
_geom_angle_atom_site_label_1
_geom_angle_atom_site_label_2
_geom_angle_atom_site_label_3
_geom_angle
_geom_angle_site_symmetry_1
_geom_angle_site_symmetry_3
_geom_angle_publ_flag
O5 Ni1 O3 86.67(11) . . ?
O5 Ni1 O12 86.27(12) . . ?
O3 Ni1 O12 97.76(11) . . ?
O5 Ni1 O1 98.14(10) . . ?
O3 Ni1 O1 174.12(10) . . ?
O12 Ni1 O1 85.97(11) . . ?
O5 Ni1 O7 92.92(12) . . ?
O3 Ni1 O7 88.38(10) . . ?
O12 Ni1 O7 173.74(11) . . ?
O1 Ni1 O7 88.01(10) . . ?
O5 Ni1 O10 174.32(11) . . ?
O3 Ni1 O10 89.00(10) . . ?
O12 Ni1 O10 90.70(12) . . ?
O1 Ni1 O10 86.41(10) . . ?
O7 Ni1 O10 90.62(11) . . ?
O1 Ni2 O6 97.47(11) . . ?
O1 Ni2 O2 81.01(10) . . ?
O6 Ni2 O2 175.35(12) . . ?
O1 Ni2 O8 89.61(10) . . ?
O6 Ni2 O8 89.83(12) . . ?
O2 Ni2 O8 85.78(12) . . ?
O1 Ni2 N4 93.19(13) . . ?
O6 Ni2 N4 90.20(14) . . ?
O2 Ni2 N4 94.27(14) . . ?
O8 Ni2 N4 177.16(13) . . ?
O1 Ni2 N3 172.11(13) . . ?
O6 Ni2 N3 90.27(14) . . ?
O2 Ni2 N3 91.39(14) . . ?
O8 Ni2 N3 91.95(13) . . ?
N4 Ni2 N3 85.22(15) . . ?
O4 Ni3 O3 80.83(10) . . ?
O4 Ni3 O11 174.84(12) . . ?
O3 Ni3 O11 94.73(12) . . ?
O4 Ni3 O9 88.56(13) . . ?
O3 Ni3 O9 91.51(11) . . ?
O11 Ni3 O9 88.94(14) . . ?
O4 Ni3 N6 93.87(14) . . ?
O3 Ni3 N6 94.24(13) . . ?
O11 Ni3 N6 89.05(15) . . ?
O9 Ni3 N6 174.05(13) . . ?
O4 Ni3 N5 93.20(14) . . ?
O3 Ni3 N5 174.01(14) . . ?
O11 Ni3 N5 91.26(15) . . ?
O9 Ni3 N5 88.76(14) . . ?
N6 Ni3 N5 85.68(15) . . ?
N1 O1 Ni2 106.6(2) . . ?
N1 O1 Ni1 112.3(2) . . ?
Ni2 O1 Ni1 117.22(11) . . ?
C1 N1 O1 119.7(3) . . ?
C1 N1 H1N1 122(2) . . ?
O1 N1 H1N1 117(2) . . ?
O2 C1 N1 120.7(4) . . ?
O2 C1 C2 121.0(4) . . ?
N1 C1 C2 118.3(4) . . ?
C1 O2 Ni2 110.3(2) . . ?
C3 C2 C7 118.8(4) . . ?
C3 C2 C1 118.3(4) . . ?
C7 C2 C1 122.9(4) . . ?
C2 C3 C4 121.2(6) . . ?
C2 C3 H3 119.4 . . ?
C4 C3 H3 119.4 . . ?
C5 C4 C3 119.7(6) . . ?
C5 C4 H4 120.1 . . ?
C3 C4 H4 120.1 . . ?
C6 C5 C4 119.9(5) . . ?
C6 C5 H5 120.1 . . ?
C4 C5 H5 120.1 . . ?
C5 C6 C7 120.8(6) . . ?
C5 C6 H6 119.6 . . ?
C7 C6 H6 119.6 . . ?
C2 C7 C6 119.5(6) . . ?
C2 C7 H7 120.2 . . ?
C6 C7 H7 120.2 . . ?
N2 O3 Ni3 106.4(2) . . ?
N2 O3 Ni1 111.8(2) . . ?
Ni3 O3 Ni1 117.24(12) . . ?
C8 N2 O3 120.1(3) . . ?
C8 N2 H1N2 125(3) . . ?
O3 N2 H1N2 114(3) . . ?
O4 C8 N2 120.9(4) . . ?
O4 C8 C9 120.5(3) . . ?
N2 C8 C9 118.7(3) . . ?
C8 O4 Ni3 110.7(2) . . ?
C10 C9 C14 118.2(4) . . ?
C10 C9 C8 123.9(3) . . ?
C14 C9 C8 117.9(3) . . ?
C9 C10 C11 120.2(4) . . ?
C9 C10 H10 119.9 . . ?
C11 C10 H10 119.9 . . ?
C12 C11 C10 120.6(4) . . ?
C12 C11 H11 119.7 . . ?
C10 C11 H11 119.7 . . ?
C11 C12 C13 119.8(4) . . ?
C11 C12 H12 120.1 . . ?
C13 C12 H12 120.1 . . ?
C12 C13 C14 120.7(4) . . ?
C12 C13 H13 119.7 . . ?
C14 C13 H13 119.7 . . ?
C13 C14 C9 120.5(4) . . ?
C13 C14 H14 119.8 . . ?
C9 C14 H14 119.8 . . ?
N3 C15 H15A 109.5 . . ?
N3 C15 H15B 109.5 . . ?
H15A C15 H15B 109.5 . . ?
N3 C15 H15C 109.5 . . ?
H15A C15 H15C 109.5 . . ?
H15B C15 H15C 109.5 . . ?
N3 C16 H16A 109.5 . . ?
N3 C16 H16B 109.5 . . ?
H16A C16 H16B 109.5 . . ?
N3 C16 H16C 109.5 . . ?
H16A C16 H16C 109.5 . . ?
H16B C16 H16C 109.5 . . ?
C17B N3 C16 93.6(15) . . ?
C17B N3 C15 128.9(17) . . ?
C16 N3 C15 106.5(5) . . ?
C16 N3 C17A 120.4(10) . . ?
C15 N3 C17A 101.9(8) . . ?
C17B N3 Ni2 102.2(11) . . ?
C16 N3 Ni2 113.1(3) . . ?
C15 N3 Ni2 111.4(3) . . ?
C17A N3 Ni2 103.0(8) . . ?
C18A C17A N3 113.7(14) . . ?
C18A C17A H17A 108.8 . . ?
N3 C17A H17A 108.8 . . ?
C18A C17A H17B 108.8 . . ?
N3 C17A H17B 108.8 . . ?
H17A C17A H17B 107.7 . . ?
N4 C18A C17A 111.5(16) . . ?
N4 C18A H18A 109.3 . . ?
C17A C18A H18A 109.3 . . ?
N4 C18A H18B 109.3 . . ?
C17A C18A H18B 109.3 . . ?
H18A C18A H18B 108.0 . . ?
N3 C17B C18B 101(3) . . ?
N3 C17B H17C 111.5 . . ?
C18B C17B H17C 111.5 . . ?
N3 C17B H17D 111.5 . . ?
C18B C17B H17D 111.5 . . ?
H17C C17B H17D 109.3 . . ?
N4 C18B C17B 100(3) . . ?
N4 C18B H18C 111.7 . . ?
C17B C18B H18C 111.7 . . ?
N4 C18B H18D 111.7 . . ?
C17B C18B H18D 111.7 . . ?
H18C C18B H18D 109.5 . . ?
C18A N4 C19 98.9(11) . . ?
C18A N4 C20 121.3(10) . . ?
C19 N4 C20 105.5(5) . . ?
C19 N4 C18B 130.6(15) . . ?
C20 N4 C18B 94.4(13) . . ?
C18A N4 Ni2 105.9(6) . . ?
C19 N4 Ni2 112.7(3) . . ?
C20 N4 Ni2 111.9(3) . . ?
C18B N4 Ni2 100.2(8) . . ?
N4 C19 H19A 109.5 . . ?
N4 C19 H19B 109.5 . . ?
H19A C19 H19B 109.5 . . ?
N4 C19 H19C 109.5 . . ?
H19A C19 H19C 109.5 . . ?
H19B C19 H19C 109.5 . . ?
N4 C20 H20A 109.5 . . ?
N4 C20 H20B 109.5 . . ?
H20A C20 H20B 109.5 . . ?
N4 C20 H20C 109.5 . . ?
H20A C20 H20C 109.5 . . ?
H20B C20 H20C 109.5 . . ?
N5 C21 H21A 109.5 . . ?
N5 C21 H21B 109.5 . . ?
H21A C21 H21B 109.5 . . ?
N5 C21 H21C 109.5 . . ?
H21A C21 H21C 109.5 . . ?
H21B C21 H21C 109.5 . . ?
N5 C22 H22A 109.5 . . ?
N5 C22 H22B 109.5 . . ?
H22A C22 H22B 109.5 . . ?
N5 C22 H22C 109.5 . . ?
H22A C22 H22C 109.5 . . ?
H22B C22 H22C 109.5 . . ?
C23 N5 C21 110.5(4) . . ?
C23 N5 C22 109.7(5) . . ?
C21 N5 C22 108.6(5) . . ?
C23 N5 Ni3 104.2(3) . . ?
C21 N5 Ni3 112.4(3) . . ?
C22 N5 Ni3 111.3(3) . . ?
C24 C23 N5 113.8(5) . . ?
C24 C23 H23A 108.8 . . ?
N5 C23 H23A 108.8 . . ?
C24 C23 H23B 108.8 . . ?
N5 C23 H23B 108.8 . . ?
H23A C23 H23B 107.7 . . ?
C23 C24 N6 112.0(5) . . ?
C23 C24 H24A 109.2 . . ?
N6 C24 H24A 109.2 . . ?
C23 C24 H24B 109.2 . . ?
N6 C24 H24B 109.2 . . ?
H24A C24 H24B 107.9 . . ?
C25 N6 C24 116.5(5) . . ?
C25 N6 C26 106.6(5) . . ?
C24 N6 C26 105.2(5) . . ?
C25 N6 Ni3 114.5(3) . . ?
C24 N6 Ni3 101.9(3) . . ?
C26 N6 Ni3 111.9(3) . . ?
N6 C25 H25A 109.5 . . ?
N6 C25 H25B 109.5 . . ?
H25A C25 H25B 109.5 . . ?
N6 C25 H25C 109.5 . . ?
H25A C25 H25C 109.5 . . ?
H25B C25 H25C 109.5 . . ?
N6 C26 H26A 109.5 . . ?
N6 C26 H26B 109.5 . . ?
H26A C26 H26B 109.5 . . ?
N6 C26 H26C 109.5 . . ?
H26A C26 H26C 109.5 . . ?
H26B C26 H26C 109.5 . . ?
C27 O5 Ni1 132.7(3) . . ?
C27 O6 Ni2 130.0(2) . . ?
O5 C27 O6 131.5(4) . . ?
O5 C27 C28 114.4(4) . . ?
O6 C27 C28 114.1(4) . . ?
F2A C28 F1A 109.8(16) . . ?
F2 C28 F1 114.4(15) . . ?
F2 C28 F3 99.1(13) . . ?
F1 C28 F3 102.5(11) . . ?
F2A C28 F3A 104.5(14) . . ?
F1A C28 F3A 107.4(17) . . ?
F2A C28 C27 116.3(9) . . ?
F1A C28 C27 112.3(11) . . ?
F2 C28 C27 114.5(8) . . ?
F1 C28 C27 114.5(10) . . ?
F3 C28 C27 110.0(9) . . ?
F3A C28 C27 105.8(11) . . ?
C29 O7 Ni1 128.3(2) . . ?
C29 O8 Ni2 129.4(2) . . ?
O8 C29 O7 131.6(3) . . ?
O8 C29 C30 115.0(4) . . ?
O7 C29 C30 113.4(3) . . ?
F5A C30 F6A 110.8(14) . . ?
F5 C30 F6 111.5(12) . . ?
F5 C30 F4 106.4(12) . . ?
F6 C30 F4 100.9(9) . . ?
F5A C30 F4A 107.8(12) . . ?
F6A C30 F4A 99.4(9) . . ?
F5A C30 C29 117.2(7) . . ?
F5 C30 C29 116.9(6) . . ?
F6A C30 C29 109.3(7) . . ?
F6 C30 C29 108.4(6) . . ?
F4 C30 C29 111.6(6) . . ?
F4A C30 C29 110.9(7) . . ?
C31 O9 Ni3 132.4(3) . . ?
C31 O10 Ni1 125.3(2) . . ?
O9 C31 O10 132.0(4) . . ?
O9 C31 C32 113.5(4) . . ?
O10 C31 C32 114.5(4) . . ?
F8 C32 F7 105.5(5) . . ?
F8 C32 F9 104.2(5) . . ?
F7 C32 F9 106.1(5) . . ?
F8 C32 C31 111.1(5) . . ?
F7 C32 C31 115.7(4) . . ?
F9 C32 C31 113.2(4) . . ?
C33 O11 Ni3 130.0(3) . . ?
C33 O12 Ni1 132.1(3) . . ?
O12 C33 O11 130.5(4) . . ?
O12 C33 C34 115.0(5) . . ?
O11 C33 C34 114.5(4) . . ?
F11A C34 F10A 114.7(18) . . ?
F11 C34 F10 113.0(14) . . ?
F11 C34 F12 107.5(12) . . ?
F10 C34 F12 98.4(9) . . ?
F11A C34 F12A 98(2) . . ?
F10A C34 F12A 99.9(13) . . ?
F11A C34 C33 119.6(11) . . ?
F11 C34 C33 114.9(7) . . ?
F10A C34 C33 114.9(12) . . ?
F10 C34 C33 114.9(9) . . ?
F12 C34 C33 106.3(8) . . ?
F12A C34 C33 105.4(8) . . ?

loop_
_geom_bond_atom_site_label_1
_geom_bond_atom_site_label_2
_geom_bond_distance
_geom_bond_site_symmetry_2
_geom_bond_publ_flag
Ni1 O5 2.040(3) . ?
Ni1 O3 2.044(3) . ?
Ni1 O12 2.049(3) . ?
Ni1 O1 2.052(2) . ?
Ni1 O7 2.070(3) . ?
Ni1 O10 2.084(3) . ?
Ni2 O1 2.027(2) . ?
Ni2 O6 2.041(3) . ?
Ni2 O2 2.042(3) . ?
Ni2 O8 2.127(3) . ?
Ni2 N4 2.131(3) . ?
Ni2 N3 2.135(4) . ?
Ni3 O4 2.038(3) . ?
Ni3 O3 2.043(2) . ?
Ni3 O11 2.054(3) . ?
Ni3 O9 2.109(3) . ?
Ni3 N6 2.133(4) . ?
Ni3 N5 2.139(4) . ?
O1 N1 1.381(4) . ?
N1 C1 1.317(5) . ?
N1 H1N1 0.87(4) . ?
C1 O2 1.252(5) . ?
C1 C2 1.487(6) . ?
C2 C3 1.361(7) . ?
C2 C7 1.384(6) . ?
C3 C4 1.377(7) . ?
C3 H3 0.9300 . ?
C4 C5 1.369(9) . ?
C4 H4 0.9300 . ?
C5 C6 1.350(9) . ?
C5 H5 0.9300 . ?
C6 C7 1.386(7) . ?
C6 H6 0.9300 . ?
C7 H7 0.9300 . ?
O3 N2 1.375(4) . ?
N2 C8 1.311(5) . ?
N2 H1N2 0.81(4) . ?
C8 O4 1.251(4) . ?
C8 C9 1.481(5) . ?
C9 C10 1.379(5) . ?
C9 C14 1.382(5) . ?
C10 C11 1.384(6) . ?
C10 H10 0.9300 . ?
C11 C12 1.352(6) . ?
C11 H11 0.9300 . ?
C12 C13 1.354(7) . ?
C12 H12 0.9300 . ?
C13 C14 1.376(6) . ?
C13 H13 0.9300 . ?
C14 H14 0.9300 . ?
C15 N3 1.484(7) . ?
C15 H15A 0.9600 . ?
C15 H15B 0.9600 . ?
C15 H15C 0.9600 . ?
C16 N3 1.462(7) . ?
C16 H16A 0.9600 . ?
C16 H16B 0.9600 . ?
C16 H16C 0.9600 . ?
N3 C17B 1.45(3) . ?
N3 C17A 1.521(18) . ?
C17A C18A 1.47(3) . ?
C17A H17A 0.9700 . ?
C17A H17B 0.9700 . ?
C18A N4 1.442(12) . ?
C18A H18A 0.9700 . ?
C18A H18B 0.9700 . ?
C17B C18B 1.63(5) . ?
C17B H17C 0.9700 . ?
C17B H17D 0.9700 . ?
C18B N4 1.57(2) . ?
C18B H18C 0.9700 . ?
C18B H18D 0.9700 . ?
N4 C19 1.459(7) . ?
N4 C20 1.461(6) . ?
C19 H19A 0.9600 . ?
C19 H19B 0.9600 . ?
C19 H19C 0.9600 . ?
C20 H20A 0.9600 . ?
C20 H20B 0.9600 . ?
C20 H20C 0.9600 . ?
C21 N5 1.476(7) . ?
C21 H21A 0.9600 . ?
C21 H21B 0.9600 . ?
C21 H21C 0.9600 . ?
C22 N5 1.484(6) . ?
C22 H22A 0.9600 . ?
C22 H22B 0.9600 . ?
C22 H22C 0.9600 . ?
N5 C23 1.474(6) . ?
C23 C24 1.473(8) . ?
C23 H23A 0.9700 . ?
C23 H23B 0.9700 . ?
C24 N6 1.477(7) . ?
C24 H24A 0.9700 . ?
C24 H24B 0.9700 . ?
N6 C25 1.428(7) . ?
N6 C26 1.487(7) . ?
C25 H25A 0.9600 . ?
C25 H25B 0.9600 . ?
C25 H25C 0.9600 . ?
C26 H26A 0.9600 . ?
C26 H26B 0.9600 . ?
C26 H26C 0.9600 . ?
O5 C27 1.220(5) . ?
O6 C27 1.234(5) . ?
C27 C28 1.538(6) . ?
C28 F2A 1.227(15) . ?
C28 F1A 1.257(18) . ?
C28 F2 1.268(12) . ?
C28 F1 1.291(16) . ?
C28 F3 1.337(16) . ?
C28 F3A 1.376(17) . ?
O7 C29 1.243(4) . ?
O8 C29 1.228(4) . ?
C29 C30 1.535(6) . ?
C30 F5A 1.211(10) . ?
C30 F5 1.213(10) . ?
C30 F6A 1.285(12) . ?
C30 F6 1.312(11) . ?
C30 F4 1.329(10) . ?
C30 F4A 1.347(11) . ?
O9 C31 1.228(5) . ?
O10 C31 1.237(4) . ?
C31 C32 1.526(6) . ?
C32 F8 1.264(6) . ?
C32 F7 1.276(5) . ?
C32 F9 1.280(6) . ?
O11 C33 1.230(5) . ?
O12 C33 1.226(5) . ?
C33 C34 1.538(7) . ?
C34 F11A 1.138(19) . ?
C34 F11 1.233(12) . ?
C34 F10A 1.265(17) . ?
C34 F10 1.286(14) . ?
C34 F12 1.415(14) . ?
C34 F12A 1.428(17) . ?

loop_
_geom_hbond_atom_site_label_D
_geom_hbond_atom_site_label_H
_geom_hbond_atom_site_label_A
_geom_hbond_distance_DH
_geom_hbond_distance_HA
_geom_hbond_distance_DA
_geom_hbond_angle_DHA
_geom_hbond_site_symmetry_A
N2 H1N2 O7 0.81(4) 2.10(4) 2.729(4) 134(3) .
N1 H1N1 O10 0.87(4) 2.08(4) 2.705(4) 129(3) .

loop_
_geom_torsion_atom_site_label_1
_geom_torsion_atom_site_label_2
_geom_torsion_atom_site_label_3
_geom_torsion_atom_site_label_4
_geom_torsion
_geom_torsion_site_symmetry_1
_geom_torsion_site_symmetry_2
_geom_torsion_site_symmetry_3
_geom_torsion_site_symmetry_4
_geom_torsion_publ_flag
O6 Ni2 O1 N1 -165.2(2) . . . . ?
O2 Ni2 O1 N1 10.4(2) . . . . ?
O8 Ni2 O1 N1 -75.4(2) . . . . ?
N4 Ni2 O1 N1 104.2(2) . . . . ?
N3 Ni2 O1 N1 26.1(10) . . . . ?
O6 Ni2 O1 Ni1 -38.39(14) . . . . ?
O2 Ni2 O1 Ni1 137.17(15) . . . . ?
O8 Ni2 O1 Ni1 51.39(14) . . . . ?
N4 Ni2 O1 Ni1 -129.01(16) . . . . ?
N3 Ni2 O1 Ni1 152.9(9) . . . . ?
O5 Ni1 O1 N1 153.9(2) . . . . ?
O3 Ni1 O1 N1 9.2(11) . . . . ?
O12 Ni1 O1 N1 -120.4(2) . . . . ?
O7 Ni1 O1 N1 61.2(2) . . . . ?
O10 Ni1 O1 N1 -29.5(2) . . . . ?
O5 Ni1 O1 Ni2 29.99(15) . . . . ?
O3 Ni1 O1 Ni2 -114.7(9) . . . . ?
O12 Ni1 O1 Ni2 115.63(14) . . . . ?
O7 Ni1 O1 Ni2 -62.67(14) . . . . ?
O10 Ni1 O1 Ni2 -153.42(14) . . . . ?
Ni2 O1 N1 C1 -9.2(4) . . . . ?
Ni1 O1 N1 C1 -138.9(3) . . . . ?
O1 N1 C1 O2 -0.3(6) . . . . ?
O1 N1 C1 C2 178.2(3) . . . . ?
N1 C1 O2 Ni2 9.8(5) . . . . ?
C2 C1 O2 Ni2 -168.6(3) . . . . ?
O1 Ni2 O2 C1 -11.3(3) . . . . ?
O6 Ni2 O2 C1 60.0(16) . . . . ?
O8 Ni2 O2 C1 79.0(3) . . . . ?
N4 Ni2 O2 C1 -103.8(3) . . . . ?
N3 Ni2 O2 C1 170.9(3) . . . . ?
O2 C1 C2 C3 31.3(6) . . . . ?
N1 C1 C2 C3 -147.2(5) . . . . ?
O2 C1 C2 C7 -149.5(5) . . . . ?
N1 C1 C2 C7 32.0(6) . . . . ?
C7 C2 C3 C4 -0.9(8) . . . . ?
C1 C2 C3 C4 178.3(5) . . . . ?
C2 C3 C4 C5 1.1(9) . . . . ?
C3 C4 C5 C6 -0.7(10) . . . . ?
C4 C5 C6 C7 0.2(10) . . . . ?
C3 C2 C7 C6 0.3(8) . . . . ?
C1 C2 C7 C6 -178.8(5) . . . . ?
C5 C6 C7 C2 0.0(9) . . . . ?
O4 Ni3 O3 N2 8.3(2) . . . . ?
O11 Ni3 O3 N2 -169.1(2) . . . . ?
O9 Ni3 O3 N2 -80.0(2) . . . . ?
N6 Ni3 O3 N2 101.5(2) . . . . ?
N5 Ni3 O3 N2 12.5(13) . . . . ?
O4 Ni3 O3 Ni1 134.15(15) . . . . ?
O11 Ni3 O3 Ni1 -43.20(16) . . . . ?
O9 Ni3 O3 Ni1 45.86(15) . . . . ?
N6 Ni3 O3 Ni1 -132.60(15) . . . . ?
N5 Ni3 O3 Ni1 138.4(12) . . . . ?
O5 Ni1 O3 N2 -120.3(2) . . . . ?
O12 Ni1 O3 N2 153.9(2) . . . . ?
O1 Ni1 O3 N2 24.7(11) . . . . ?
O7 Ni1 O3 N2 -27.3(2) . . . . ?
O10 Ni1 O3 N2 63.3(2) . . . . ?
O5 Ni1 O3 Ni3 116.48(14) . . . . ?
O12 Ni1 O3 Ni3 30.71(15) . . . . ?
O1 Ni1 O3 Ni3 -98.5(10) . . . . ?
O7 Ni1 O3 Ni3 -150.51(14) . . . . ?
O10 Ni1 O3 Ni3 -59.86(14) . . . . ?
Ni3 O3 N2 C8 -7.2(4) . . . . ?
Ni1 O3 N2 C8 -136.4(3) . . . . ?
O3 N2 C8 O4 -0.4(5) . . . . ?
O3 N2 C8 C9 179.8(3) . . . . ?
N2 C8 O4 Ni3 8.1(4) . . . . ?
C9 C8 O4 Ni3 -172.2(3) . . . . ?
O3 Ni3 O4 C8 -9.0(3) . . . . ?
O11 Ni3 O4 C8 21.7(16) . . . . ?
O9 Ni3 O4 C8 82.7(3) . . . . ?
N6 Ni3 O4 C8 -102.7(3) . . . . ?
N5 Ni3 O4 C8 171.4(3) . . . . ?
O4 C8 C9 C10 -157.4(4) . . . . ?
N2 C8 C9 C10 22.3(6) . . . . ?
O4 C8 C9 C14 23.0(5) . . . . ?
N2 C8 C9 C14 -157.3(4) . . . . ?
C14 C9 C10 C11 0.8(6) . . . . ?
C8 C9 C10 C11 -178.8(4) . . . . ?
C9 C10 C11 C12 -0.4(7) . . . . ?
C10 C11 C12 C13 0.2(8) . . . . ?
C11 C12 C13 C14 -0.4(8) . . . . ?
C12 C13 C14 C9 0.8(7) . . . . ?
C10 C9 C14 C13 -1.0(6) . . . . ?
C8 C9 C14 C13 178.6(4) . . . . ?
O1 Ni2 N3 C17B 101(2) . . . . ?
O6 Ni2 N3 C17B -68.1(18) . . . . ?
O2 Ni2 N3 C17B 116.2(18) . . . . ?
O8 Ni2 N3 C17B -158.0(18) . . . . ?
N4 Ni2 N3 C17B 22.0(18) . . . . ?
O1 Ni2 N3 C16 -160.0(8) . . . . ?
O6 Ni2 N3 C16 31.2(4) . . . . ?
O2 Ni2 N3 C16 -144.5(4) . . . . ?
O8 Ni2 N3 C16 -58.7(4) . . . . ?
N4 Ni2 N3 C16 121.3(4) . . . . ?
O1 Ni2 N3 C15 -40.0(11) . . . . ?
O6 Ni2 N3 C15 151.1(4) . . . . ?
O2 Ni2 N3 C15 -24.5(4) . . . . ?
O8 Ni2 N3 C15 61.3(4) . . . . ?
N4 Ni2 N3 C15 -118.7(4) . . . . ?
O1 Ni2 N3 C17A 68.5(14) . . . . ?
O6 Ni2 N3 C17A -100.4(9) . . . . ?
O2 Ni2 N3 C17A 84.0(9) . . . . ?
O8 Ni2 N3 C17A 169.8(9) . . . . ?
N4 Ni2 N3 C17A -10.2(9) . . . . ?
C16 N3 C17A C18A -91(2) . . . . ?
C15 N3 C17A C18A 151(2) . . . . ?
Ni2 N3 C17A C18A 36(2) . . . . ?
N3 C17A C18A N4 -54(3) . . . . ?
C16 N3 C17B C18B -172(2) . . . . ?
C15 N3 C17B C18B 74(2) . . . . ?
C17A N3 C17B C18B 38(2) . . . . ?
Ni2 N3 C17B C18B -57(3) . . . . ?
N3 C17B C18B N4 78(4) . . . . ?
C17A C18A N4 C19 156(2) . . . . ?
C17A C18A N4 C20 -89.2(19) . . . . ?
C17A C18A N4 C18B -45(2) . . . . ?
C17A C18A N4 Ni2 40(2) . . . . ?
C17B C18B N4 C18A 50(3) . . . . ?
C17B C18B N4 C19 79(2) . . . . ?
C17B C18B N4 C20 -166(2) . . . . ?
C17B C18B N4 Ni2 -53(3) . . . . ?
O1 Ni2 N4 C18A 172.4(12) . . . . ?
O6 Ni2 N4 C18A 74.9(12) . . . . ?
O2 Ni2 N4 C18A -106.3(12) . . . . ?
O8 Ni2 N4 C18A -16(3) . . . . ?
N3 Ni2 N4 C18A -15.3(12) . . . . ?
O1 Ni2 N4 C19 65.3(4) . . . . ?
O6 Ni2 N4 C19 -32.2(4) . . . . ?
O2 Ni2 N4 C19 146.5(4) . . . . ?
O8 Ni2 N4 C19 -123(3) . . . . ?
N3 Ni2 N4 C19 -122.4(4) . . . . ?
O1 Ni2 N4 C20 -53.4(4) . . . . ?
O6 Ni2 N4 C20 -150.9(4) . . . . ?
O2 Ni2 N4 C20 27.8(4) . . . . ?
O8 Ni2 N4 C20 119(3) . . . . ?
N3 Ni2 N4 C20 118.9(4) . . . . ?
O1 Ni2 N4 C18B -152.4(15) . . . . ?
O6 Ni2 N4 C18B 110.1(15) . . . . ?
O2 Ni2 N4 C18B -71.2(15) . . . . ?
O8 Ni2 N4 C18B 20(3) . . . . ?
N3 Ni2 N4 C18B 19.9(15) . . . . ?
O4 Ni3 N5 C23 89.9(4) . . . . ?
O3 Ni3 N5 C23 85.7(13) . . . . ?
O11 Ni3 N5 C23 -92.7(4) . . . . ?
O9 Ni3 N5 C23 178.4(4) . . . . ?
N6 Ni3 N5 C23 -3.7(4) . . . . ?
O4 Ni3 N5 C21 -150.3(4) . . . . ?
O3 Ni3 N5 C21 -154.6(11) . . . . ?
O11 Ni3 N5 C21 27.1(4) . . . . ?
O9 Ni3 N5 C21 -61.9(4) . . . . ?
N6 Ni3 N5 C21 116.0(4) . . . . ?
O4 Ni3 N5 C22 -28.3(4) . . . . ?
O3 Ni3 N5 C22 -32.5(15) . . . . ?
O11 Ni3 N5 C22 149.1(4) . . . . ?
O9 Ni3 N5 C22 60.2(4) . . . . ?
N6 Ni3 N5 C22 -121.9(4) . . . . ?
C21 N5 C23 C24 -90.5(7) . . . . ?
C22 N5 C23 C24 149.8(6) . . . . ?
Ni3 N5 C23 C24 30.5(6) . . . . ?
N5 C23 C24 N6 -54.9(8) . . . . ?
C23 C24 N6 C25 -80.1(7) . . . . ?
C23 C24 N6 C26 162.1(6) . . . . ?
C23 C24 N6 Ni3 45.2(6) . . . . ?
O4 Ni3 N6 C25 12.0(4) . . . . ?
O3 Ni3 N6 C25 -69.0(4) . . . . ?
O11 Ni3 N6 C25 -163.7(4) . . . . ?
O9 Ni3 N6 C25 126.0(13) . . . . ?
N5 Ni3 N6 C25 104.9(4) . . . . ?
O4 Ni3 N6 C24 -114.6(4) . . . . ?
O3 Ni3 N6 C24 164.3(4) . . . . ?
O11 Ni3 N6 C24 69.6(4) . . . . ?
O9 Ni3 N6 C24 -0.7(16) . . . . ?
N5 Ni3 N6 C24 -21.7(4) . . . . ?
O4 Ni3 N6 C26 133.4(4) . . . . ?
O3 Ni3 N6 C26 52.4(4) . . . . ?
O11 Ni3 N6 C26 -42.3(4) . . . . ?
O9 Ni3 N6 C26 -112.6(13) . . . . ?
N5 Ni3 N6 C26 -133.6(4) . . . . ?
O3 Ni1 O5 C27 172.8(4) . . . . ?
O12 Ni1 O5 C27 -89.2(4) . . . . ?
O1 Ni1 O5 C27 -3.8(4) . . . . ?
O7 Ni1 O5 C27 84.6(4) . . . . ?
O10 Ni1 O5 C27 -146.9(11) . . . . ?
O1 Ni2 O6 C27 30.8(4) . . . . ?
O2 Ni2 O6 C27 -39.8(16) . . . . ?
O8 Ni2 O6 C27 -58.7(4) . . . . ?
N4 Ni2 O6 C27 124.1(4) . . . . ?
N3 Ni2 O6 C27 -150.7(4) . . . . ?
Ni1 O5 C27 O6 -9.6(7) . . . . ?
Ni1 O5 C27 C28 169.3(4) . . . . ?
Ni2 O6 C27 O5 -7.5(7) . . . . ?
Ni2 O6 C27 C28 173.6(3) . . . . ?
O5 C27 C28 F2A -5(2) . . . . ?
O6 C27 C28 F2A 174(2) . . . . ?
O5 C27 C28 F1A -133(4) . . . . ?
O6 C27 C28 F1A 46(4) . . . . ?
O5 C27 C28 F2 163(2) . . . . ?
O6 C27 C28 F2 -18(3) . . . . ?
O5 C27 C28 F1 28.5(18) . . . . ?
O6 C27 C28 F1 -152.4(18) . . . . ?
O5 C27 C28 F3 -86.2(15) . . . . ?
O6 C27 C28 F3 92.9(15) . . . . ?
O5 C27 C28 F3A 110.5(18) . . . . ?
O6 C27 C28 F3A -70.4(19) . . . . ?
O5 Ni1 O7 C29 -63.3(3) . . . . ?
O3 Ni1 O7 C29 -149.9(3) . . . . ?
O12 Ni1 O7 C29 19.0(12) . . . . ?
O1 Ni1 O7 C29 34.7(3) . . . . ?
O10 Ni1 O7 C29 121.1(3) . . . . ?
O1 Ni2 O8 C29 -2.3(3) . . . . ?
O6 Ni2 O8 C29 95.2(3) . . . . ?
O2 Ni2 O8 C29 -83.3(3) . . . . ?
N4 Ni2 O8 C29 -174(3) . . . . ?
N3 Ni2 O8 C29 -174.6(3) . . . . ?
Ni2 O8 C29 O7 -31.4(6) . . . . ?
Ni2 O8 C29 C30 146.3(3) . . . . ?
Ni1 O7 C29 O8 9.7(6) . . . . ?
Ni1 O7 C29 C30 -168.1(3) . . . . ?
O8 C29 C30 F5A -140(2) . . . . ?
O7 C29 C30 F5A 38(2) . . . . ?
O8 C29 C30 F5 40(2) . . . . ?
O7 C29 C30 F5 -142(2) . . . . ?
O8 C29 C30 F6A 92.5(16) . . . . ?
O7 C29 C30 F6A -89.3(16) . . . . ?
O8 C29 C30 F6 -86.7(15) . . . . ?
O7 C29 C30 F6 91.5(15) . . . . ?
O8 C29 C30 F4 163.1(13) . . . . ?
O7 C29 C30 F4 -18.8(14) . . . . ?
O8 C29 C30 F4A -16.1(14) . . . . ?
O7 C29 C30 F4A 162.1(13) . . . . ?
O4 Ni3 O9 C31 -91.0(4) . . . . ?
O3 Ni3 O9 C31 -10.2(4) . . . . ?
O11 Ni3 O9 C31 84.5(4) . . . . ?
N6 Ni3 O9 C31 154.9(12) . . . . ?
N5 Ni3 O9 C31 175.8(4) . . . . ?
O5 Ni1 O10 C31 11.8(14) . . . . ?
O3 Ni1 O10 C31 51.9(3) . . . . ?
O12 Ni1 O10 C31 -45.8(3) . . . . ?
O1 Ni1 O10 C31 -131.7(3) . . . . ?
O7 Ni1 O10 C31 140.3(3) . . . . ?
Ni3 O9 C31 O10 0.5(7) . . . . ?
Ni3 O9 C31 C32 -178.8(3) . . . . ?
Ni1 O10 C31 O9 -27.2(6) . . . . ?
Ni1 O10 C31 C32 152.2(3) . . . . ?
O9 C31 C32 F8 69.4(6) . . . . ?
O10 C31 C32 F8 -110.0(5) . . . . ?
O9 C31 C32 F7 -50.9(6) . . . . ?
O10 C31 C32 F7 129.6(5) . . . . ?
O9 C31 C32 F9 -173.7(5) . . . . ?
O10 C31 C32 F9 6.8(7) . . . . ?
O4 Ni3 O11 C33 9.0(17) . . . . ?
O3 Ni3 O11 C33 39.4(4) . . . . ?
O9 Ni3 O11 C33 -52.1(4) . . . . ?
N6 Ni3 O11 C33 133.6(4) . . . . ?
N5 Ni3 O11 C33 -140.8(4) . . . . ?
O5 Ni1 O12 C33 -83.8(4) . . . . ?
O3 Ni1 O12 C33 2.3(4) . . . . ?
O1 Ni1 O12 C33 177.7(4) . . . . ?
O7 Ni1 O12 C33 -166.5(9) . . . . ?
O10 Ni1 O12 C33 91.4(4) . . . . ?
Ni1 O12 C33 O11 -14.4(8) . . . . ?
Ni1 O12 C33 C34 165.1(4) . . . . ?
Ni3 O11 C33 O12 -12.2(8) . . . . ?
Ni3 O11 C33 C34 168.3(4) . . . . ?
O12 C33 C34 F11A 36(3) . . . . ?
O11 C33 C34 F11A -145(3) . . . . ?
O12 C33 C34 F11 -135(2) . . . . ?
O11 C33 C34 F11 45(2) . . . . ?
O12 C33 C34 F10A 178.2(19) . . . . ?
O11 C33 C34 F10A -2(2) . . . . ?
O12 C33 C34 F10 -1.4(13) . . . . ?
O11 C33 C34 F10 178.1(11) . . . . ?
O12 C33 C34 F12 106.2(11) . . . . ?
O11 C33 C34 F12 -74.2(11) . . . . ?
O12 C33 C34 F12A -72.9(15) . . . . ?
O11 C33 C34 F12A 106.7(15) . . . . ?
